data_7226538
loop_
_publ_author_name
'Adam, Rosa'
'Ballesteros-Garrido, Rafael'
'Ferrer, Sacramento'
'Abarca, Bel\'en'
'Ballesteros, Rafael'
'Real, Jos\'e Antonio'
'Mu\~noz, M. Carmen'

_publ_section_title
;
 From six-coordinate to eight-coordinate iron(ii) complexes with
 pyridyltriazolo-pyridine frameworks
;
_journal_issue 41
_journal_name_full CrystEngComm
_journal_page_first 7950
_journal_paper_doi 10.1039/C6CE01540A
_journal_volume 18
_journal_year 2016
_chemical_formula_sum 'C95 H74 B2 Cl6 Fe N16'
_chemical_formula_weight 1729.87
_chemical_name_systematic 'compound 1'
_space_group_crystal_system triclinic
_space_group_IT_number 2
_space_group_name_Hall '-P 1'
_space_group_name_H-M_alt 'P -1'
_symmetry_space_group_name_Hall '-P 1'
_symmetry_space_group_name_H-M 'P -1'
_atom_sites_solution_hydrogens geom
_audit_creation_method SHELXL-2014
_audit_update_record
;
2016-09-07 deposited with the CCDC.
2016-09-09 downloaded from the CCDC.
;
_cell_angle_alpha 86.503(3)
_cell_angle_beta 76.211(3)
_cell_angle_gamma 69.422(3)
_cell_formula_units_Z 2
_cell_length_a 14.0950(5)
_cell_length_b 15.6670(5)
_cell_length_c 21.1820(8)
_cell_measurement_reflns_used 8521
_cell_measurement_temperature 120(1)
_cell_measurement_theta_max 29.9916
_cell_measurement_theta_min 2.9146
_cell_volume 4251.6(3)
_computing_cell_refinement 'CrysAlisPro 2015'
_computing_data_collection 'CrysAlisPro 2015'
_computing_data_reduction 'CrysAlisPro 2015'
_computing_structure_refinement 'SHELXL-2014 (Sheldrick, 2014)'
_computing_structure_solution 'SHELXS-2014 (Sheldrick, 2014)'
_diffrn_ambient_temperature 120(1)
_diffrn_measured_fraction_theta_full 0.997
_diffrn_measured_fraction_theta_max 0.871
_diffrn_measurement_device_type 'SuperNova Sapphire3'
_diffrn_radiation_type MoK\a
_diffrn_radiation_wavelength 0.71069
_diffrn_reflns_av_R_equivalents 0.0543
_diffrn_reflns_av_unetI/netI 0.1041
_diffrn_reflns_Laue_measured_fraction_full 0.997
_diffrn_reflns_Laue_measured_fraction_max 0.871
_diffrn_reflns_limit_h_max 18
_diffrn_reflns_limit_h_min -19
_diffrn_reflns_limit_k_max 20
_diffrn_reflns_limit_k_min -21
_diffrn_reflns_limit_l_max 29
_diffrn_reflns_limit_l_min -29
_diffrn_reflns_number 49232
_diffrn_reflns_point_group_measured_fraction_full 0.997
_diffrn_reflns_point_group_measured_fraction_max 0.871
_diffrn_reflns_theta_full 25.000
_diffrn_reflns_theta_max 30.057
_diffrn_reflns_theta_min 2.920
_exptl_absorpt_coefficient_mu 0.424
_exptl_absorpt_correction_T_max 1.00000
_exptl_absorpt_correction_T_min 0.92663
_exptl_absorpt_correction_type multi-scan
_exptl_absorpt_process_details 'CrysAlisPro 1.171.38.41q'
_exptl_crystal_colour red
_exptl_crystal_density_diffrn 1.351
_exptl_crystal_description prismatic
_exptl_crystal_F_000 1788
_exptl_crystal_size_max 0.100
_exptl_crystal_size_mid 0.040
_exptl_crystal_size_min 0.040
_refine_diff_density_max 1.663
_refine_diff_density_min -1.003
_refine_diff_density_rms 0.096
_refine_ls_extinction_method none
_refine_ls_goodness_of_fit_ref 1.022
_refine_ls_hydrogen_treatment constr
_refine_ls_matrix_type full
_refine_ls_number_parameters 1099
_refine_ls_number_reflns 21688
_refine_ls_number_restraints 3
_refine_ls_restrained_S_all 1.028
_refine_ls_R_factor_all 0.1551
_refine_ls_R_factor_gt 0.0909
_refine_ls_shift/su_max 0.054
_refine_ls_shift/su_mean 0.001
_refine_ls_structure_factor_coef Fsqd
_refine_ls_weighting_details 'w=1/[\s^2^(Fo^2^)+(0.2000P)^2^] where P=(Fo^2^+2Fc^2^)/3'
_refine_ls_weighting_scheme calc
_refine_ls_wR_factor_gt 0.2557
_refine_ls_wR_factor_ref 0.3255
_reflns_Friedel_coverage 0.000
_reflns_number_gt 12389
_reflns_number_total 21688
_reflns_threshold_expression 'I > 2\s(I)'
_cod_data_source_file c6ce01540a2.cif
_cod_data_source_block shelx
_cod_depositor_comments 'Adding full bibliography for 7226538--7226539.cif.'
_cod_database_code 7226538
_shelx_space_group_comment
;
The symmetry employed for this shelxl refinement is uniquely defined
by the following loop, which should always be used as a source of
symmetry information in preference to the above space-group names.
They are only intended as comments.
;
_shelx_estimated_absorpt_t_min 0.959
_shelx_estimated_absorpt_t_max 0.983
_shelxl_version_number 2014-1

loop_
_space_group_symop_operation_xyz
'x, y, z'
'-x, -y, -z'

loop_
_atom_site_label
_atom_site_type_symbol
_atom_site_fract_x
_atom_site_fract_y
_atom_site_fract_z
_atom_site_U_iso_or_equiv
_atom_site_adp_type
_atom_site_occupancy
_atom_site_site_symmetry_order
_atom_site_calc_flag
_atom_site_refinement_flags_posn
_atom_site_refinement_flags_adp
_atom_site_refinement_flags_occupancy
Fe Fe 0.84892(4) 0.20315(3) 0.21685(3) 0.02075(16) Uani 1 1 d . . .
N1 N 0.7773(3) 0.4542(2) 0.32751(18) 0.0333(8) Uani 1 1 d . . .
N2 N 0.7805(3) 0.4135(2) 0.27220(18) 0.0346(9) Uani 1 1 d . . .
N3 N 0.8120(3) 0.3258(2) 0.28382(17) 0.0284(8) Uani 1 1 d . . .
N4 N 0.8747(2) 0.1545(2) 0.31950(15) 0.0221(7) Uani 1 1 d . . .
N5 N 0.8958(2) 0.0460(2) 0.22448(15) 0.0211(6) Uani 1 1 d . . .
N6 N 0.8606(2) 0.1401(2) 0.12046(15) 0.0217(7) Uani 1 1 d . . .
N7 N 0.8456(3) 0.1793(2) 0.06494(16) 0.0259(7) Uani 1 1 d . . .
N8 N 0.8556(2) 0.1101(2) 0.02535(15) 0.0225(7) Uani 1 1 d . . .
N9 N 0.5718(3) 0.1334(2) 0.29998(18) 0.0323(8) Uani 1 1 d . . .
N10 N 0.6727(3) 0.1221(2) 0.29796(18) 0.0308(8) Uani 1 1 d . . .
N11 N 0.6924(3) 0.1858(2) 0.25927(17) 0.0272(7) Uani 1 1 d . . .
N12 N 0.7144(2) 0.3148(2) 0.17775(16) 0.0239(7) Uani 1 1 d . . .
N13 N 0.9075(2) 0.3061(2) 0.14823(15) 0.0209(6) Uani 1 1 d . . .
N14 N 1.0288(2) 0.1594(2) 0.19599(15) 0.0212(6) Uani 1 1 d . . .
N15 N 1.0993(2) 0.0841(2) 0.20907(16) 0.0248(7) Uani 1 1 d . . .
N16 N 1.1925(2) 0.0956(2) 0.18371(16) 0.0220(7) Uani 1 1 d . . .
C1 C 0.7501(5) 0.5471(3) 0.3357(3) 0.0488(13) Uani 1 1 d . . .
H1 H 0.7309 0.5867 0.3027 0.059 Uiso 1 1 calc R U .
C2 C 0.7522(5) 0.5784(3) 0.3931(3) 0.0514(14) Uani 1 1 d . . .
H2 H 0.7333 0.6407 0.4003 0.062 Uiso 1 1 calc R U .
C3 C 0.7826(5) 0.5176(4) 0.4423(3) 0.0566(15) Uani 1 1 d . . .
H3 H 0.7850 0.5402 0.4813 0.068 Uiso 1 1 calc R U .
C4 C 0.8082(4) 0.4275(3) 0.4338(2) 0.0452(12) Uani 1 1 d . . .
H4 H 0.8270 0.3883 0.4670 0.054 Uiso 1 1 calc R U .
C5 C 0.8068(3) 0.3922(3) 0.3748(2) 0.0308(9) Uani 1 1 d . . .
C6 C 0.8288(3) 0.3086(3) 0.3443(2) 0.0271(8) Uani 1 1 d . . .
C7 C 0.8610(3) 0.2158(3) 0.36518(19) 0.0246(8) Uani 1 1 d . . .
C8 C 0.8742(3) 0.1903(3) 0.4275(2) 0.0285(9) Uani 1 1 d . . .
H8 H 0.8667 0.2336 0.4582 0.034 Uiso 1 1 calc R U .
C9 C 0.8996(3) 0.0966(3) 0.4431(2) 0.0345(10) Uani 1 1 d . . .
H9 H 0.9062 0.0771 0.4847 0.041 Uiso 1 1 calc R U .
C10 C 0.9139(3) 0.0358(3) 0.3947(2) 0.0301(9) Uani 1 1 d . . .
H10 H 0.9325 -0.0262 0.4030 0.036 Uiso 1 1 calc R U .
C11 C 0.9009(3) 0.0663(3) 0.33372(19) 0.0252(8) Uani 1 1 d . . .
C12 C 0.9126(3) 0.0043(3) 0.28016(19) 0.0238(8) Uani 1 1 d . . .
C13 C 0.9365(3) -0.0888(3) 0.2861(2) 0.0320(9) Uani 1 1 d . . .
H13 H 0.9487 -0.1164 0.3249 0.038 Uiso 1 1 calc R U .
C14 C 0.9419(4) -0.1401(3) 0.2343(2) 0.0339(10) Uani 1 1 d . . .
H14 H 0.9580 -0.2028 0.2378 0.041 Uiso 1 1 calc R U .
C15 C 0.9235(3) -0.0984(3) 0.1773(2) 0.0294(9) Uani 1 1 d . . .
H15 H 0.9256 -0.1319 0.1418 0.035 Uiso 1 1 calc R U .
C16 C 0.9014(3) -0.0040(2) 0.17407(18) 0.0217(8) Uani 1 1 d . . .
C17 C 0.8816(3) 0.0492(2) 0.11732(18) 0.0207(7) Uani 1 1 d . . .
C18 C 0.8783(3) 0.0275(2) 0.05520(18) 0.0201(7) Uani 1 1 d . . .
C19 C 0.8880(3) -0.0496(3) 0.0196(2) 0.0263(8) Uani 1 1 d . . .
H19 H 0.9019 -0.1066 0.0384 0.032 Uiso 1 1 calc R U .
C20 C 0.8767(3) -0.0392(3) -0.0423(2) 0.0300(9) Uani 1 1 d . . .
H20 H 0.8835 -0.0897 -0.0662 0.036 Uiso 1 1 calc R U .
C21 C 0.8544(3) 0.0487(3) -0.0717(2) 0.0335(10) Uani 1 1 d . . .
H21 H 0.8469 0.0545 -0.1144 0.040 Uiso 1 1 calc R U .
C22 C 0.8445(3) 0.1223(3) -0.0379(2) 0.0283(9) Uani 1 1 d . . .
H22 H 0.8307 0.1794 -0.0565 0.034 Uiso 1 1 calc R U .
C23 C 0.5214(4) 0.0786(3) 0.3340(2) 0.0406(11) Uani 1 1 d . . .
H23 H 0.5542 0.0317 0.3591 0.049 Uiso 1 1 calc R U .
C24 C 0.4222(4) 0.0951(4) 0.3299(3) 0.0445(12) Uani 1 1 d . . .
H24 H 0.3858 0.0589 0.3523 0.053 Uiso 1 1 calc R U .
C25 C 0.3742(4) 0.1664(4) 0.2922(3) 0.0464(12) Uani 1 1 d . . .
H25 H 0.3062 0.1761 0.2897 0.056 Uiso 1 1 calc R U .
C26 C 0.4235(3) 0.2220(3) 0.2590(2) 0.0370(10) Uani 1 1 d . . .
H26 H 0.3900 0.2696 0.2347 0.044 Uiso 1 1 calc R U .
C27 C 0.5270(3) 0.2047(3) 0.2628(2) 0.0299(9) Uani 1 1 d . . .
C28 C 0.6081(3) 0.2384(3) 0.2366(2) 0.0266(8) Uani 1 1 d . . .
C29 C 0.6182(3) 0.3102(3) 0.1929(2) 0.0279(9) Uani 1 1 d . . .
C30 C 0.5369(3) 0.3711(3) 0.1687(3) 0.0430(12) Uani 1 1 d . . .
H30 H 0.4705 0.3677 0.1803 0.052 Uiso 1 1 calc R U .
C31 C 0.5579(4) 0.4369(3) 0.1267(3) 0.0519(15) Uani 1 1 d . . .
H31 H 0.5053 0.4781 0.1094 0.062 Uiso 1 1 calc R U .
C32 C 0.6577(4) 0.4412(3) 0.1103(3) 0.0407(11) Uani 1 1 d . . .
H32 H 0.6731 0.4846 0.0819 0.049 Uiso 1 1 calc R U .
C33 C 0.7336(3) 0.3787(2) 0.1377(2) 0.0250(8) Uani 1 1 d . . .
C34 C 0.8405(3) 0.3795(3) 0.1267(2) 0.0255(8) Uani 1 1 d . . .
C35 C 0.8697(3) 0.4512(3) 0.0979(2) 0.0294(9) Uani 1 1 d . . .
H35 H 0.8220 0.5007 0.0826 0.035 Uiso 1 1 calc R U .
C36 C 0.9699(3) 0.4483(3) 0.0924(2) 0.0326(9) Uani 1 1 d . . .
H36 H 0.9905 0.4963 0.0742 0.039 Uiso 1 1 calc R U .
C37 C 1.0395(3) 0.3735(3) 0.1140(2) 0.0276(9) Uani 1 1 d . . .
H37 H 1.1075 0.3704 0.1109 0.033 Uiso 1 1 calc R U .
C38 C 1.0065(3) 0.3021(2) 0.14081(18) 0.0223(8) Uani 1 1 d . . .
C39 C 1.0726(3) 0.2180(2) 0.16318(18) 0.0220(8) Uani 1 1 d . . .
C40 C 1.1807(3) 0.1780(2) 0.15441(18) 0.0217(8) Uani 1 1 d . . .
C41 C 1.2700(3) 0.1986(3) 0.1253(2) 0.0278(8) Uani 1 1 d . . .
H41 H 1.2641 0.2546 0.1060 0.033 Uiso 1 1 calc R U .
C42 C 1.3659(3) 0.1356(3) 0.1257(2) 0.0347(10) Uani 1 1 d . . .
H42 H 1.4259 0.1482 0.1062 0.042 Uiso 1 1 calc R U .
C43 C 1.3733(3) 0.0508(3) 0.1561(2) 0.0337(10) Uani 1 1 d . . .
H43 H 1.4387 0.0079 0.1559 0.040 Uiso 1 1 calc R U .
C44 C 1.2880(3) 0.0314(3) 0.1850(2) 0.0306(9) Uani 1 1 d . . .
H44 H 1.2933 -0.0238 0.2054 0.037 Uiso 1 1 calc R U .
C45 C 1.1946(4) 0.3003(3) 0.4708(2) 0.0332(10) Uani 1 1 d . . .
C46 C 1.2903(4) 0.3065(3) 0.4360(2) 0.0372(10) Uani 1 1 d . . .
H46 H 1.3510 0.2584 0.4384 0.045 Uiso 1 1 calc R U .
C47 C 1.2993(5) 0.3792(3) 0.3988(3) 0.0481(13) Uani 1 1 d . . .
H47 H 1.3646 0.3800 0.3771 0.058 Uiso 1 1 calc R U .
C48 C 1.2099(5) 0.4520(4) 0.3937(3) 0.0533(14) Uani 1 1 d . . .
H48 H 1.2148 0.5018 0.3686 0.064 Uiso 1 1 calc R U .
C49 C 1.1153(5) 0.4493(3) 0.4261(3) 0.0522(14) Uani 1 1 d . . .
H49 H 1.0552 0.4979 0.4235 0.063 Uiso 1 1 calc R U .
C50 C 1.1075(4) 0.3751(3) 0.4627(2) 0.0410(11) Uani 1 1 d . . .
H50 H 1.0415 0.3746 0.4831 0.049 Uiso 1 1 calc R U .
C51 C 1.0670(3) 0.2378(3) 0.5627(2) 0.0313(9) Uani 1 1 d . . .
C52 C 0.9947(3) 0.1980(3) 0.5581(2) 0.0314(9) Uani 1 1 d . . .
H52 H 1.0136 0.1533 0.5260 0.038 Uiso 1 1 calc R U .
C53 C 0.8969(4) 0.2211(3) 0.5986(2) 0.0389(11) Uani 1 1 d . . .
H53 H 0.8513 0.1929 0.5931 0.047 Uiso 1 1 calc R U .
C54 C 0.8663(4) 0.2868(3) 0.6477(2) 0.0422(12) Uani 1 1 d . . .
H54 H 0.8006 0.3026 0.6756 0.051 Uiso 1 1 calc R U .
C55 C 0.9349(4) 0.3278(3) 0.6540(2) 0.0390(11) Uani 1 1 d . . .
H55 H 0.9162 0.3709 0.6872 0.047 Uiso 1 1 calc R U .
C56 C 1.0327(4) 0.3056(3) 0.6110(2) 0.0386(11) Uani 1 1 d . . .
H56 H 1.0763 0.3369 0.6148 0.046 Uiso 1 1 calc R U .
C57 C 1.2783(4) 0.1745(3) 0.5526(2) 0.0334(10) Uani 1 1 d . . .
C58 C 1.2655(4) 0.1895(3) 0.6193(2) 0.0365(10) Uani 1 1 d . . .
H58 H 1.1982 0.2136 0.6451 0.044 Uiso 1 1 calc R U .
C59 C 1.3488(4) 0.1700(3) 0.6485(3) 0.0474(12) Uani 1 1 d . . .
H59 H 1.3363 0.1821 0.6927 0.057 Uiso 1 1 calc R U .
C60 C 1.4497(4) 0.1329(4) 0.6126(3) 0.0506(13) Uani 1 1 d . . .
H60 H 1.5057 0.1232 0.6315 0.061 Uiso 1 1 calc R U .
C61 C 1.4656(4) 0.1105(3) 0.5481(3) 0.0478(13) Uani 1 1 d . . .
H61 H 1.5331 0.0815 0.5240 0.057 Uiso 1 1 calc R U .
C62 C 1.3832(4) 0.1302(3) 0.5187(3) 0.0392(11) Uani 1 1 d . . .
H62 H 1.3968 0.1139 0.4751 0.047 Uiso 1 1 calc R U .
C63 C 1.1954(3) 0.1321(3) 0.4604(2) 0.0327(10) Uani 1 1 d . . .
C64 C 1.2420(3) 0.0384(3) 0.4675(3) 0.0387(11) Uani 1 1 d . . .
H64 H 1.2712 0.0193 0.5032 0.046 Uiso 1 1 calc R U .
C65 C 1.2477(4) -0.0274(4) 0.4254(3) 0.0484(14) Uani 1 1 d . . .
H65 H 1.2817 -0.0887 0.4321 0.058 Uiso 1 1 calc R U .
C66 C 1.2022(4) -0.0016(4) 0.3727(3) 0.0519(15) Uani 1 1 d . . .
H66 H 1.2044 -0.0452 0.3440 0.062 Uiso 1 1 calc R U .
C67 C 1.1532(4) 0.0910(4) 0.3635(2) 0.0476(13) Uani 1 1 d . . .
H67 H 1.1217 0.1098 0.3287 0.057 Uiso 1 1 calc R U .
C68 C 1.1518(3) 0.1551(3) 0.4067(2) 0.0383(11) Uani 1 1 d . . .
H68 H 1.1199 0.2165 0.3993 0.046 Uiso 1 1 calc R U .
C69 C 0.8083(3) 0.7213(3) 0.1127(2) 0.0291(9) Uani 1 1 d . . .
C70 C 0.8445(3) 0.6851(3) 0.1685(2) 0.0345(10) Uani 1 1 d . . .
H70 H 0.7963 0.6813 0.2061 0.041 Uiso 1 1 calc R U .
C71 C 0.9491(4) 0.6548(3) 0.1697(3) 0.0435(12) Uani 1 1 d . . .
H71 H 0.9697 0.6311 0.2075 0.052 Uiso 1 1 calc R U .
C72 C 1.0223(4) 0.6597(3) 0.1150(3) 0.0475(14) Uani 1 1 d . . .
H72 H 1.0925 0.6393 0.1156 0.057 Uiso 1 1 calc R U .
C73 C 0.9908(4) 0.6951(3) 0.0590(3) 0.0418(12) Uani 1 1 d . . .
H73 H 1.0397 0.6990 0.0218 0.050 Uiso 1 1 calc R U .
C74 C 0.8856(3) 0.7251(3) 0.0586(2) 0.0332(10) Uani 1 1 d . . .
H74 H 0.8659 0.7488 0.0204 0.040 Uiso 1 1 calc R U .
C75 C 0.6636(4) 0.7162(3) 0.0500(2) 0.0329(9) Uani 1 1 d . . .
C76 C 0.7375(4) 0.6398(3) 0.0125(2) 0.0329(10) Uani 1 1 d . . .
H76 H 0.8053 0.6186 0.0183 0.039 Uiso 1 1 calc R U .
C77 C 0.7137(5) 0.5954(3) -0.0322(2) 0.0442(12) Uani 1 1 d . . .
H77 H 0.7646 0.5444 -0.0549 0.053 Uiso 1 1 calc R U .
C78 C 0.6160(5) 0.6254(4) -0.0437(3) 0.0541(15) Uani 1 1 d . . .
H78 H 0.6001 0.5950 -0.0739 0.065 Uiso 1 1 calc R U .
C79 C 0.5412(5) 0.7015(4) -0.0098(3) 0.0548(15) Uani 1 1 d . . .
H79 H 0.4749 0.7233 -0.0179 0.066 Uiso 1 1 calc R U .
C80 C 0.5647(4) 0.7461(4) 0.0365(3) 0.0457(12) Uani 1 1 d . . .
H80 H 0.5131 0.7971 0.0589 0.055 Uiso 1 1 calc R U .
C81 C 0.6594(3) 0.8730(3) 0.1016(2) 0.0281(9) Uani 1 1 d . . .
C82 C 0.6331(3) 0.9222(3) 0.0476(2) 0.0300(9) Uani 1 1 d . . .
H82 H 0.6245 0.8920 0.0140 0.036 Uiso 1 1 calc R U .
C83 C 0.6187(3) 1.0155(3) 0.0414(2) 0.0376(11) Uani 1 1 d . . .
H83 H 0.6018 1.0454 0.0042 0.045 Uiso 1 1 calc R U .
C84 C 0.6295(3) 1.0628(3) 0.0904(2) 0.0365(11) Uani 1 1 d . . .
H84 H 0.6206 1.1244 0.0865 0.044 Uiso 1 1 calc R U .
C85 C 0.6541(3) 1.0163(3) 0.1458(2) 0.0357(10) Uani 1 1 d . . .
H85 H 0.6596 1.0477 0.1799 0.043 Uiso 1 1 calc R U .
C86 C 0.6702(3) 0.9240(3) 0.1508(2) 0.0314(9) Uani 1 1 d . . .
H86 H 0.6889 0.8943 0.1877 0.038 Uiso 1 1 calc R U .
C87 C 0.6072(3) 0.7405(3) 0.1753(2) 0.0294(9) Uani 1 1 d . . .
C88 C 0.5221(3) 0.8049(3) 0.2142(2) 0.0396(11) Uani 1 1 d . . .
H88 H 0.5099 0.8664 0.2060 0.048 Uiso 1 1 calc R U .
C89 C 0.4532(4) 0.7803(4) 0.2659(3) 0.0513(13) Uani 1 1 d . . .
H89 H 0.3959 0.8258 0.2902 0.062 Uiso 1 1 calc R U .
C90 C 0.4688(4) 0.6922(4) 0.2809(3) 0.0567(15) Uani 1 1 d . . .
H90 H 0.4234 0.6767 0.3154 0.068 Uiso 1 1 calc R U .
C91 C 0.5544(4) 0.6247(4) 0.2436(3) 0.0499(13) Uani 1 1 d . . .
H91 H 0.5667 0.5635 0.2530 0.060 Uiso 1 1 calc R U .
C92 C 0.6211(4) 0.6492(3) 0.1922(2) 0.0391(11) Uani 1 1 d . . .
H92 H 0.6776 0.6032 0.1678 0.047 Uiso 1 1 calc R U .
C93 C 0.3495(6) 0.6914(7) 0.1542(5) 0.114(3) Uani 1 1 d . . .
H93A H 0.3697 0.6490 0.1880 0.137 Uiso 1 1 calc R U .
H93B H 0.4063 0.7134 0.1358 0.137 Uiso 1 1 calc R U .
C94 C 0.5126(9) 0.3180(8) 0.4959(5) 0.122(4) Uani 1 1 d . . .
C95 C 0.8500(7) 0.6056(9) 0.7246(5) 0.252(11) Uani 1 1 d D . .
B1 B 1.1840(4) 0.2100(3) 0.5132(3) 0.0313(10) Uani 1 1 d . . .
B2 B 0.6846(4) 0.7632(3) 0.1105(2) 0.0266(9) Uani 1 1 d . . .
Cl1 Cl 0.32598(16) 0.63385(15) 0.09204(15) 0.1135(9) Uani 1 1 d . . .
Cl2 Cl 0.23647(16) 0.78399(17) 0.18820(10) 0.1018(7) Uani 1 1 d . . .
Cl3 Cl 0.58639(18) 0.2624(3) 0.42227(14) 0.1469(14) Uani 1 1 d . . .
Cl4A Cl 0.6207(8) 0.3130(8) 0.5398(5) 0.172(5) Uani 0.5 1 d . . P
Cl4B Cl 0.5803(8) 0.3693(8) 0.5312(4) 0.153(4) Uani 0.5 1 d . . P
Cl5A Cl 0.9815(3) 0.5669(4) 0.71558(19) 0.0893(13) Uani 0.5 1 d D . P
Cl5B Cl 0.9209(4) 0.6645(3) 0.7123(2) 0.0905(12) Uani 0.5 1 d D . P
Cl6 Cl 0.7925(2) 0.5605(2) 0.78646(11) 0.1150(8) Uani 1 1 d D . .

loop_
_atom_site_aniso_label
_atom_site_aniso_U_11
_atom_site_aniso_U_22
_atom_site_aniso_U_33
_atom_site_aniso_U_23
_atom_site_aniso_U_13
_atom_site_aniso_U_12
Fe 0.0255(3) 0.0160(3) 0.0232(3) 0.0006(2) -0.0090(2) -0.0081(2)
N1 0.049(2) 0.0210(17) 0.033(2) -0.0031(14) -0.0123(17) -0.0136(16)
N2 0.056(2) 0.0197(17) 0.033(2) 0.0004(14) -0.0209(18) -0.0113(16)
N3 0.0359(19) 0.0215(16) 0.0289(18) -0.0043(13) -0.0108(15) -0.0084(14)
N4 0.0261(16) 0.0212(15) 0.0222(16) -0.0015(12) -0.0074(13) -0.0106(13)
N5 0.0239(16) 0.0194(15) 0.0225(16) -0.0012(12) -0.0083(13) -0.0082(12)
N6 0.0249(16) 0.0168(14) 0.0230(16) -0.0005(12) -0.0047(13) -0.0073(12)
N7 0.0362(18) 0.0213(16) 0.0245(17) -0.0011(13) -0.0128(15) -0.0112(14)
N8 0.0247(16) 0.0233(16) 0.0219(16) -0.0022(12) -0.0076(13) -0.0096(13)
N9 0.0310(19) 0.035(2) 0.032(2) -0.0007(15) -0.0025(16) -0.0148(15)
N10 0.0280(18) 0.0333(19) 0.0321(19) 0.0031(15) -0.0037(15) -0.0143(15)
N11 0.0270(17) 0.0260(17) 0.0306(19) -0.0001(14) -0.0066(15) -0.0116(14)
N12 0.0227(16) 0.0200(15) 0.0296(18) -0.0030(13) -0.0082(14) -0.0060(13)
N13 0.0230(16) 0.0165(14) 0.0241(16) 0.0012(12) -0.0069(13) -0.0072(12)
N14 0.0224(16) 0.0184(15) 0.0235(16) -0.0007(12) -0.0067(13) -0.0070(12)
N15 0.0247(16) 0.0205(16) 0.0287(18) 0.0004(13) -0.0077(14) -0.0060(13)
N16 0.0202(15) 0.0213(15) 0.0257(17) 0.0011(12) -0.0093(13) -0.0060(12)
C1 0.079(4) 0.018(2) 0.050(3) 0.0010(19) -0.024(3) -0.013(2)
C2 0.080(4) 0.030(2) 0.050(3) -0.007(2) -0.017(3) -0.023(3)
C3 0.090(4) 0.038(3) 0.049(3) -0.009(2) -0.019(3) -0.027(3)
C4 0.076(4) 0.033(2) 0.033(3) -0.0058(19) -0.016(2) -0.023(2)
C5 0.037(2) 0.032(2) 0.028(2) -0.0048(17) -0.0095(18) -0.0137(18)
C6 0.031(2) 0.025(2) 0.027(2) 0.0001(16) -0.0106(17) -0.0095(16)
C7 0.027(2) 0.0269(19) 0.0223(19) -0.0016(15) -0.0048(16) -0.0126(16)
C8 0.035(2) 0.029(2) 0.025(2) -0.0032(16) -0.0085(18) -0.0135(17)
C9 0.037(2) 0.039(2) 0.024(2) -0.0102(18) -0.0131(18) -0.0027(19)
C10 0.042(2) 0.027(2) 0.027(2) 0.0051(16) -0.0138(19) -0.0150(18)
C11 0.027(2) 0.0250(19) 0.026(2) -0.0005(15) -0.0063(16) -0.0117(16)
C12 0.0257(19) 0.0213(18) 0.025(2) 0.0019(15) -0.0069(16) -0.0089(15)
C13 0.044(2) 0.026(2) 0.030(2) 0.0088(17) -0.018(2) -0.0132(18)
C14 0.053(3) 0.0152(18) 0.036(2) 0.0050(16) -0.016(2) -0.0121(18)
C15 0.041(2) 0.0195(19) 0.032(2) -0.0009(16) -0.0129(19) -0.0123(17)
C16 0.0239(18) 0.0179(17) 0.0251(19) -0.0004(14) -0.0067(16) -0.0087(14)
C17 0.0198(17) 0.0174(17) 0.0242(19) -0.0019(14) -0.0032(15) -0.0065(14)
C18 0.0167(16) 0.0203(17) 0.0231(18) 0.0013(14) -0.0052(14) -0.0060(14)
C19 0.0252(19) 0.0220(19) 0.030(2) -0.0035(15) -0.0043(17) -0.0069(15)
C20 0.034(2) 0.031(2) 0.028(2) -0.0087(17) -0.0045(18) -0.0151(18)
C21 0.038(2) 0.039(2) 0.025(2) -0.0040(18) -0.0128(19) -0.0104(19)
C22 0.031(2) 0.028(2) 0.025(2) -0.0012(16) -0.0076(17) -0.0085(17)
C23 0.046(3) 0.045(3) 0.033(2) -0.001(2) 0.000(2) -0.023(2)
C24 0.039(3) 0.053(3) 0.045(3) 0.003(2) 0.001(2) -0.027(2)
C25 0.033(2) 0.066(3) 0.046(3) -0.001(3) -0.002(2) -0.029(2)
C26 0.031(2) 0.049(3) 0.038(3) 0.000(2) -0.006(2) -0.023(2)
C27 0.031(2) 0.027(2) 0.033(2) -0.0042(17) -0.0055(18) -0.0120(17)
C28 0.0249(19) 0.0245(19) 0.032(2) -0.0007(16) -0.0087(17) -0.0094(16)
C29 0.0229(19) 0.0203(18) 0.041(2) 0.0011(16) -0.0088(18) -0.0070(15)
C30 0.026(2) 0.036(3) 0.073(4) 0.009(2) -0.022(2) -0.0124(19)
C31 0.040(3) 0.035(3) 0.092(4) 0.018(3) -0.043(3) -0.012(2)
C32 0.045(3) 0.029(2) 0.059(3) 0.016(2) -0.025(2) -0.019(2)
C33 0.029(2) 0.0152(17) 0.033(2) 0.0004(15) -0.0135(17) -0.0062(15)
C34 0.028(2) 0.0196(18) 0.027(2) -0.0002(15) -0.0075(17) -0.0058(15)
C35 0.041(2) 0.0146(17) 0.032(2) 0.0031(15) -0.0140(19) -0.0059(16)
C36 0.039(2) 0.022(2) 0.035(2) 0.0039(17) -0.0024(19) -0.0134(17)
C37 0.025(2) 0.0227(19) 0.037(2) 0.0003(16) -0.0070(17) -0.0104(16)
C38 0.0237(18) 0.0204(18) 0.0225(19) -0.0026(14) -0.0038(15) -0.0079(14)
C39 0.0249(19) 0.0214(18) 0.0225(19) -0.0009(14) -0.0057(15) -0.0110(15)
C40 0.0228(18) 0.0211(18) 0.0235(19) 0.0020(14) -0.0102(15) -0.0075(14)
C41 0.026(2) 0.028(2) 0.029(2) 0.0050(16) -0.0094(17) -0.0081(16)
C42 0.0197(19) 0.043(3) 0.040(3) 0.003(2) -0.0065(18) -0.0101(18)
C43 0.022(2) 0.032(2) 0.041(3) 0.0001(18) -0.0094(19) -0.0005(17)
C44 0.029(2) 0.025(2) 0.036(2) 0.0038(17) -0.0131(18) -0.0040(16)
C45 0.041(2) 0.023(2) 0.034(2) -0.0036(17) -0.013(2) -0.0050(18)
C46 0.042(3) 0.026(2) 0.043(3) -0.0008(19) -0.014(2) -0.0076(19)
C47 0.060(3) 0.033(3) 0.046(3) 0.002(2) -0.009(3) -0.012(2)
C48 0.078(4) 0.036(3) 0.041(3) 0.005(2) -0.016(3) -0.013(3)
C49 0.062(4) 0.034(3) 0.043(3) 0.006(2) -0.010(3) 0.003(2)
C50 0.047(3) 0.032(2) 0.037(3) 0.0026(19) -0.011(2) -0.004(2)
C51 0.032(2) 0.024(2) 0.032(2) 0.0004(16) -0.0127(18) 0.0006(17)
C52 0.040(2) 0.027(2) 0.027(2) 0.0028(16) -0.0137(19) -0.0080(18)
C53 0.038(2) 0.041(3) 0.036(3) 0.004(2) -0.010(2) -0.011(2)
C54 0.040(3) 0.040(3) 0.031(2) 0.0070(19) 0.000(2) -0.002(2)
C55 0.046(3) 0.032(2) 0.028(2) -0.0022(18) -0.009(2) 0.000(2)
C56 0.045(3) 0.027(2) 0.041(3) 0.0018(19) -0.016(2) -0.0053(19)
C57 0.040(2) 0.023(2) 0.041(3) 0.0054(17) -0.018(2) -0.0108(18)
C58 0.042(3) 0.026(2) 0.041(3) 0.0005(18) -0.016(2) -0.0063(19)
C59 0.057(3) 0.041(3) 0.049(3) 0.005(2) -0.020(3) -0.019(2)
C60 0.051(3) 0.049(3) 0.061(4) 0.013(3) -0.030(3) -0.018(2)
C61 0.038(3) 0.037(3) 0.063(4) 0.001(2) -0.016(3) -0.005(2)
C62 0.036(2) 0.038(2) 0.044(3) 0.005(2) -0.014(2) -0.011(2)
C63 0.027(2) 0.034(2) 0.035(2) -0.0083(18) 0.0016(18) -0.0122(18)
C64 0.028(2) 0.034(2) 0.052(3) -0.007(2) -0.001(2) -0.0125(18)
C65 0.038(3) 0.038(3) 0.065(4) -0.018(2) 0.009(3) -0.018(2)
C66 0.041(3) 0.054(3) 0.061(4) -0.031(3) 0.017(3) -0.031(2)
C67 0.040(3) 0.071(4) 0.035(3) -0.020(2) 0.006(2) -0.028(3)
C68 0.031(2) 0.043(3) 0.042(3) -0.010(2) -0.002(2) -0.016(2)
C69 0.029(2) 0.0217(19) 0.036(2) -0.0064(16) -0.0083(18) -0.0072(16)
C70 0.035(2) 0.027(2) 0.042(3) -0.0060(18) -0.014(2) -0.0064(18)
C71 0.042(3) 0.026(2) 0.067(4) -0.002(2) -0.034(3) -0.0030(19)
C72 0.028(2) 0.028(2) 0.088(4) -0.011(2) -0.017(3) -0.0063(19)
C73 0.031(2) 0.028(2) 0.066(3) -0.015(2) -0.002(2) -0.0134(19)
C74 0.037(2) 0.022(2) 0.039(2) -0.0079(17) -0.007(2) -0.0096(17)
C75 0.039(2) 0.034(2) 0.035(2) 0.0069(18) -0.016(2) -0.0210(19)
C76 0.047(3) 0.026(2) 0.034(2) 0.0038(17) -0.014(2) -0.0200(19)
C77 0.080(4) 0.038(3) 0.031(2) 0.0066(19) -0.018(2) -0.037(3)
C78 0.083(4) 0.057(3) 0.049(3) 0.008(3) -0.033(3) -0.047(3)
C79 0.059(3) 0.069(4) 0.063(4) 0.014(3) -0.041(3) -0.039(3)
C80 0.045(3) 0.048(3) 0.056(3) 0.007(2) -0.023(3) -0.024(2)
C81 0.0233(19) 0.029(2) 0.032(2) -0.0030(17) -0.0085(17) -0.0065(16)
C82 0.026(2) 0.030(2) 0.032(2) 0.0011(17) -0.0064(18) -0.0088(17)
C83 0.025(2) 0.035(2) 0.046(3) 0.010(2) -0.008(2) -0.0036(18)
C84 0.022(2) 0.022(2) 0.058(3) -0.004(2) -0.001(2) -0.0039(16)
C85 0.023(2) 0.027(2) 0.053(3) -0.008(2) -0.004(2) -0.0061(17)
C86 0.025(2) 0.031(2) 0.039(2) -0.0015(18) -0.0106(18) -0.0085(17)
C87 0.028(2) 0.031(2) 0.033(2) 0.0048(17) -0.0119(18) -0.0126(17)
C88 0.031(2) 0.038(2) 0.045(3) 0.002(2) -0.006(2) -0.0073(19)
C89 0.035(3) 0.056(3) 0.055(3) -0.005(3) -0.005(2) -0.009(2)
C90 0.045(3) 0.071(4) 0.056(4) 0.011(3) -0.003(3) -0.030(3)
C91 0.046(3) 0.044(3) 0.064(4) 0.016(3) -0.013(3) -0.024(2)
C92 0.034(2) 0.039(3) 0.048(3) 0.005(2) -0.012(2) -0.016(2)
C93 0.060(5) 0.128(8) 0.159(9) -0.009(7) -0.042(5) -0.025(5)
C94 0.132(8) 0.151(9) 0.106(7) -0.025(7) -0.017(6) -0.079(7)
C95 0.185(15) 0.49(3) 0.109(10) -0.046(15) 0.051(10) -0.20(2)
B1 0.029(2) 0.028(2) 0.037(3) 0.001(2) -0.012(2) -0.0063(19)
B2 0.025(2) 0.026(2) 0.030(2) 0.0020(18) -0.0111(19) -0.0078(18)
Cl1 0.0745(13) 0.0821(14) 0.197(3) 0.0123(15) -0.0701(16) -0.0192(11)
Cl2 0.0728(12) 0.1315(18) 0.0737(13) 0.0307(12) -0.0242(10) -0.0020(12)
Cl3 0.0718(13) 0.257(4) 0.116(2) -0.090(2) 0.0134(13) -0.0698(18)
Cl4A 0.129(6) 0.220(11) 0.133(7) -0.016(7) 0.026(5) -0.055(6)
Cl4B 0.209(9) 0.266(11) 0.070(3) -0.015(5) -0.030(5) -0.185(9)
Cl5A 0.063(2) 0.145(4) 0.070(2) -0.006(2) -0.0203(18) -0.044(2)
Cl5B 0.123(3) 0.089(3) 0.074(2) -0.009(2) -0.039(2) -0.041(3)
Cl6 0.1278(19) 0.164(2) 0.0632(12) 0.0092(13) -0.0112(13) -0.0714(18)

loop_
_atom_type_symbol
_atom_type_description
_atom_type_scat_dispersion_real
_atom_type_scat_dispersion_imag
_atom_type_scat_source
C C 0.0033 0.0016 'International Tables Vol C Tables 4.2.6.8 and 6.1.1.4'
H H 0.0000 0.0000 'International Tables Vol C Tables 4.2.6.8 and 6.1.1.4'
N N 0.0061 0.0033 'International Tables Vol C Tables 4.2.6.8 and 6.1.1.4'
Fe Fe 0.3463 0.8444 'International Tables Vol C Tables 4.2.6.8 and 6.1.1.4'
B B 0.0013 0.0007 'International Tables Vol C Tables 4.2.6.8 and 6.1.1.4'
Cl Cl 0.1484 0.1585 'International Tables Vol C Tables 4.2.6.8 and 6.1.1.4'

loop_
_geom_angle_atom_site_label_1
_geom_angle_atom_site_label_2
_geom_angle_atom_site_label_3
_geom_angle
N3 Fe N4 69.63(11)
N3 Fe N5 137.80(12)
N6 Fe N3 152.35(12)
N11 Fe N3 93.46(12)
N3 Fe N12 78.41(11)
N3 Fe N13 75.99(12)
N3 Fe N14 96.76(12)
N5 Fe N4 68.28(11)
N6 Fe N4 138.01(11)
N11 Fe N4 81.62(12)
N4 Fe N12 134.79(11)
N4 Fe N13 130.29(11)
N14 Fe N4 80.18(11)
N6 Fe N5 69.76(11)
N11 Fe N5 77.74(11)
N5 Fe N12 132.54(11)
N5 Fe N13 136.90(11)
N14 Fe N5 79.02(11)
N6 Fe N11 91.02(12)
N6 Fe N12 77.79(11)
N6 Fe N13 81.91(11)
N6 Fe N14 90.67(11)
N11 Fe N12 69.02(12)
N11 Fe N13 136.10(12)
N11 Fe N14 154.51(12)
N13 Fe N12 67.13(11)
N14 Fe N12 135.99(12)
N14 Fe N13 69.26(11)
N2 N1 C5 112.6(3)
N2 N1 C1 123.9(4)
C5 N1 C1 123.5(4)
N3 N2 N1 104.8(3)
N2 N3 C6 112.2(3)
N2 N3 Fe 130.1(3)
C6 N3 Fe 117.6(3)
C11 N4 C7 119.6(3)
C11 N4 Fe 120.7(2)
C7 N4 Fe 119.7(3)
C16 N5 C12 118.9(3)
C16 N5 Fe 119.9(3)
C12 N5 Fe 121.0(2)
N7 N6 C17 112.0(3)
N7 N6 Fe 129.9(2)
C17 N6 Fe 118.0(2)
N6 N7 N8 104.6(3)
C18 N8 N7 112.5(3)
C18 N8 C22 124.2(3)
N7 N8 C22 123.3(3)
N10 N9 C27 112.5(3)
N10 N9 C23 123.5(4)
C27 N9 C23 123.9(4)
N11 N10 N9 104.9(3)
N10 N11 C28 112.3(3)
N10 N11 Fe 128.4(3)
C28 N11 Fe 118.7(3)
C33 N12 C29 119.4(3)
C33 N12 Fe 121.1(3)
C29 N12 Fe 119.4(3)
C34 N13 C38 118.4(3)
C34 N13 Fe 121.2(3)
C38 N13 Fe 119.1(2)
N15 N14 C39 111.6(3)
N15 N14 Fe 131.1(2)
C39 N14 Fe 117.2(2)
N14 N15 N16 105.0(3)
N15 N16 C40 112.3(3)
N15 N16 C44 124.5(3)
C40 N16 C44 123.1(3)
C2 C1 N1 117.7(5)
C2 C1 H1 121.2
N1 C1 H1 121.2
C1 C2 C3 120.7(5)
C1 C2 H2 119.7
C3 C2 H2 119.7
C4 C3 C2 120.9(5)
C4 C3 H3 119.5
C2 C3 H3 119.5
C3 C4 C5 120.1(5)
C3 C4 H4 119.9
C5 C4 H4 119.9
N1 C5 C6 102.8(3)
N1 C5 C4 117.1(4)
C6 C5 C4 140.1(4)
N3 C6 C5 107.6(4)
N3 C6 C7 119.1(3)
C5 C6 C7 133.3(4)
N4 C7 C8 121.9(4)
N4 C7 C6 113.9(3)
C8 C7 C6 124.2(3)
C7 C8 C9 118.5(4)
C7 C8 H8 120.8
C9 C8 H8 120.8
C10 C9 C8 117.8(4)
C10 C9 H9 121.1
C8 C9 H9 121.1
C11 C10 C9 120.3(4)
C11 C10 H10 119.9
C9 C10 H10 119.9
N4 C11 C10 121.9(4)
N4 C11 C12 115.3(3)
C10 C11 C12 122.8(4)
N5 C12 C13 121.6(3)
N5 C12 C11 114.6(3)
C13 C12 C11 123.8(4)
C14 C13 C12 119.5(4)
C14 C13 H13 120.3
C12 C13 H13 120.3
C13 C14 C15 119.7(4)
C13 C14 H14 120.1
C15 C14 H14 120.1
C14 C15 C16 118.0(4)
C14 C15 H15 121.0
C16 C15 H15 121.0
N5 C16 C15 122.3(4)
N5 C16 C17 113.2(3)
C15 C16 C17 124.4(3)
N6 C17 C18 107.6(3)
N6 C17 C16 118.8(3)
C18 C17 C16 133.6(3)
N8 C18 C17 103.3(3)
N8 C18 C19 117.9(3)
C17 C18 C19 138.7(4)
C20 C19 C18 118.9(4)
C20 C19 H19 120.5
C18 C19 H19 120.5
C19 C20 C21 121.1(4)
C19 C20 H20 119.5
C21 C20 H20 119.5
C22 C21 C20 120.3(4)
C22 C21 H21 119.9
C20 C21 H21 119.9
C21 C22 N8 117.6(4)
C21 C22 H22 121.2
N8 C22 H22 121.2
C24 C23 N9 117.6(5)
C24 C23 H23 121.2
N9 C23 H23 121.2
C23 C24 C25 120.3(5)
C23 C24 H24 119.9
C25 C24 H24 119.9
C26 C25 C24 122.4(5)
C26 C25 H25 118.8
C24 C25 H25 118.8
C25 C26 C27 117.5(5)
C25 C26 H26 121.2
C27 C26 H26 121.2
N9 C27 C28 103.2(3)
N9 C27 C26 118.3(4)
C28 C27 C26 138.4(4)
N11 C28 C27 107.1(4)
N11 C28 C29 118.7(4)
C27 C28 C29 134.2(4)
N12 C29 C30 122.1(4)
N12 C29 C28 113.6(3)
C30 C29 C28 124.3(4)
C31 C30 C29 118.1(4)
C31 C30 H30 120.9
C29 C30 H30 120.9
C32 C31 C30 120.0(4)
C32 C31 H31 120.0
C30 C31 H31 120.0
C31 C32 C33 118.1(4)
C31 C32 H32 121.0
C33 C32 H32 121.0
N12 C33 C32 122.4(4)
N12 C33 C34 114.6(3)
C32 C33 C34 123.0(4)
N13 C34 C35 122.3(4)
N13 C34 C33 114.7(3)
C35 C34 C33 123.0(4)
C36 C35 C34 119.2(4)
C36 C35 H35 120.4
C34 C35 H35 120.4
C37 C36 C35 119.2(4)
C37 C36 H36 120.4
C35 C36 H36 120.4
C36 C37 C38 119.0(4)
C36 C37 H37 120.5
C38 C37 H37 120.5
N13 C38 C37 121.9(3)
N13 C38 C39 113.4(3)
C37 C38 C39 124.7(3)
N14 C39 C40 108.1(3)
N14 C39 C38 119.0(3)
C40 C39 C38 132.7(4)
N16 C40 C39 102.9(3)
N16 C40 C41 118.7(3)
C39 C40 C41 138.4(4)
C42 C41 C40 119.2(4)
C42 C41 H41 120.4
C40 C41 H41 120.4
C41 C42 C43 119.6(4)
C41 C42 H42 120.2
C43 C42 H42 120.2
C44 C43 C42 121.4(4)
C44 C43 H43 119.3
C42 C43 H43 119.3
C43 C44 N16 118.0(4)
C43 C44 H44 121.0
N16 C44 H44 121.0
C46 C45 C50 113.8(4)
C46 C45 B1 123.5(4)
C50 C45 B1 122.6(4)
C47 C46 C45 123.8(4)
C47 C46 H46 118.1
C45 C46 H46 118.1
C48 C47 C46 119.6(5)
C48 C47 H47 120.2
C46 C47 H47 120.2
C47 C48 C49 119.0(5)
C47 C48 H48 120.5
C49 C48 H48 120.5
C50 C49 C48 120.8(5)
C50 C49 H49 119.6
C48 C49 H49 119.6
C49 C50 C45 123.1(5)
C49 C50 H50 118.5
C45 C50 H50 118.5
C52 C51 C56 115.1(4)
C52 C51 B1 123.0(4)
C56 C51 B1 121.8(4)
C53 C52 C51 123.6(4)
C53 C52 H52 118.2
C51 C52 H52 118.2
C52 C53 C54 119.9(5)
C52 C53 H53 120.0
C54 C53 H53 120.0
C55 C54 C53 118.6(4)
C55 C54 H54 120.7
C53 C54 H54 120.7
C54 C55 C56 120.7(4)
C54 C55 H55 119.7
C56 C55 H55 119.7
C55 C56 C51 122.0(5)
C55 C56 H56 119.0
C51 C56 H56 119.0
C62 C57 C58 114.3(4)
C62 C57 B1 120.7(4)
C58 C57 B1 124.9(4)
C59 C58 C57 122.8(5)
C59 C58 H58 118.6
C57 C58 H58 118.6
C60 C59 C58 120.7(5)
C60 C59 H59 119.6
C58 C59 H59 119.6
C59 C60 C61 118.3(5)
C59 C60 H60 120.8
C61 C60 H60 120.8
C62 C61 C60 121.2(5)
C62 C61 H61 119.4
C60 C61 H61 119.4
C61 C62 C57 122.3(5)
C61 C62 H62 118.8
C57 C62 H62 118.8
C64 C63 C68 114.3(4)
C64 C63 B1 123.9(4)
C68 C63 B1 121.6(4)
C63 C64 C65 124.5(5)
C63 C64 H64 117.7
C65 C64 H64 117.7
C64 C65 C66 119.4(5)
C64 C65 H65 120.3
C66 C65 H65 120.3
C67 C66 C65 118.7(5)
C67 C66 H66 120.6
C65 C66 H66 120.6
C68 C67 C66 119.6(5)
C68 C67 H67 120.2
C66 C67 H67 120.2
C67 C68 C63 123.4(5)
C67 C68 H68 118.3
C63 C68 H68 118.3
C70 C69 C74 115.0(4)
C70 C69 B2 124.1(4)
C74 C69 B2 120.8(4)
C69 C70 C71 122.7(5)
C69 C70 H70 118.7
C71 C70 H70 118.7
C72 C71 C70 120.1(5)
C72 C71 H71 119.9
C70 C71 H71 119.9
C73 C72 C71 119.5(4)
C73 C72 H72 120.3
C71 C72 H72 120.3
C72 C73 C74 119.8(5)
C72 C73 H73 120.1
C74 C73 H73 120.1
C73 C74 C69 123.0(5)
C73 C74 H74 118.5
C69 C74 H74 118.5
C76 C75 C80 115.0(4)
C76 C75 B2 124.3(4)
C80 C75 B2 120.4(4)
C75 C76 C77 122.8(5)
C75 C76 H76 118.6
C77 C76 H76 118.6
C76 C77 C78 120.8(5)
C76 C77 H77 119.6
C78 C77 H77 119.6
C79 C78 C77 119.0(5)
C79 C78 H78 120.5
C77 C78 H78 120.5
C78 C79 C80 120.5(5)
C78 C79 H79 119.8
C80 C79 H79 119.8
C75 C80 C79 121.9(5)
C75 C80 H80 119.1
C79 C80 H80 119.1
C82 C81 C86 115.1(4)
C82 C81 B2 125.8(4)
C86 C81 B2 118.9(4)
C81 C82 C83 122.9(4)
C81 C82 H82 118.5
C83 C82 H82 118.5
C84 C83 C82 120.2(4)
C84 C83 H83 119.9
C82 C83 H83 119.9
C85 C84 C83 118.6(4)
C85 C84 H84 120.7
C83 C84 H84 120.7
C86 C85 C84 120.7(4)
C86 C85 H85 119.7
C84 C85 H85 119.7
C85 C86 C81 122.4(4)
C85 C86 H86 118.8
C81 C86 H86 118.8
C88 C87 C92 115.0(4)
C88 C87 B2 125.0(4)
C92 C87 B2 119.9(4)
C87 C88 C89 122.2(5)
C87 C88 H88 118.9
C89 C88 H88 118.9
C90 C89 C88 121.3(5)
C90 C89 H89 119.3
C88 C89 H89 119.3
C91 C90 C89 118.6(5)
C91 C90 H90 120.7
C89 C90 H90 120.7
C90 C91 C92 119.8(5)
C90 C91 H91 120.1
C92 C91 H91 120.1
C91 C92 C87 123.0(5)
C91 C92 H92 118.5
C87 C92 H92 118.5
Cl2 C93 Cl1 110.4(4)
Cl2 C93 H93A 109.6
Cl1 C93 H93A 109.6
Cl2 C93 H93B 109.6
Cl1 C93 H93B 109.6
H93A C93 H93B 108.1
Cl4A C94 Cl4B 27.6(5)
Cl4A C94 Cl3 101.4(6)
Cl4B C94 Cl3 112.3(7)
Cl5B C95 Cl5A 53.6(3)
Cl5B C95 Cl6 137.5(8)
Cl5A C95 Cl6 111.9(7)
C57 B1 C63 111.4(3)
C57 B1 C45 108.3(4)
C63 B1 C45 106.6(4)
C57 B1 C51 112.5(4)
C63 B1 C51 108.5(4)
C45 B1 C51 109.4(3)
C81 B2 C87 112.2(3)
C81 B2 C69 104.7(3)
C87 B2 C69 113.4(3)
C81 B2 C75 112.0(3)
C87 B2 C75 103.9(3)
C69 B2 C75 110.8(3)
C94 Cl3 Cl4A 41.9(4)
Cl4B Cl4A C94 64.3(9)
Cl4B Cl4A Cl3 83.9(10)
C94 Cl4A Cl3 36.7(4)
Cl4A Cl4B C94 88.1(11)
Cl5B Cl5A C95 58.0(4)
C95 Cl5B Cl5A 68.3(5)

loop_
_geom_bond_atom_site_label_1
_geom_bond_atom_site_label_2
_geom_bond_distance
Fe N3 2.292(3)
Fe N4 2.328(3)
Fe N5 2.321(3)
Fe N6 2.267(3)
Fe N11 2.279(3)
Fe N12 2.363(3)
Fe N13 2.339(3)
Fe N14 2.318(3)
N1 N2 1.352(5)
N1 C5 1.383(6)
N1 C1 1.378(5)
N2 N3 1.315(5)
N3 C6 1.351(5)
N4 C11 1.334(5)
N4 C7 1.338(5)
N5 C16 1.333(5)
N5 C12 1.343(5)
N6 N7 1.321(4)
N6 C17 1.352(5)
N7 N8 1.359(4)
N8 C18 1.373(5)
N8 C22 1.380(5)
N9 N10 1.361(5)
N9 C27 1.378(6)
N9 C23 1.367(6)
N10 N11 1.316(5)
N11 C28 1.363(5)
N12 C33 1.332(5)
N12 C29 1.343(5)
N13 C34 1.342(5)
N13 C38 1.345(5)
N14 N15 1.313(4)
N14 C39 1.351(5)
N15 N16 1.365(4)
N16 C40 1.371(5)
N16 C44 1.373(5)
C1 C2 1.351(7)
C1 H1 0.9300
C2 C3 1.407(8)
C2 H2 0.9300
C3 C4 1.340(7)
C3 H3 0.9300
C4 C5 1.405(6)
C4 H4 0.9300
C5 C6 1.397(5)
C6 C7 1.438(6)
C7 C8 1.391(5)
C8 C9 1.422(6)
C8 H8 0.9300
C9 C10 1.372(5)
C9 H9 0.9300
C10 C11 1.381(6)
C10 H10 0.9300
C11 C12 1.479(5)
C12 C13 1.382(5)
C13 C14 1.370(6)
C13 H13 0.9300
C14 C15 1.374(6)
C14 H14 0.9300
C15 C16 1.402(5)
C15 H15 0.9300
C16 C17 1.446(5)
C17 C18 1.395(5)
C18 C19 1.411(5)
C19 C20 1.350(6)
C19 H19 0.9300
C20 C21 1.438(6)
C20 H20 0.9300
C21 C22 1.343(6)
C21 H21 0.9300
C22 H22 0.9300
C23 C24 1.353(7)
C23 H23 0.9300
C24 C25 1.401(8)
C24 H24 0.9300
C25 C26 1.361(7)
C25 H25 0.9300
C26 C27 1.410(6)
C26 H26 0.9300
C27 C28 1.407(6)
C28 C29 1.437(6)
C29 C30 1.392(6)
C30 C31 1.384(7)
C30 H30 0.9300
C31 C32 1.391(7)
C31 H31 0.9300
C32 C33 1.389(6)
C32 H32 0.9300
C33 C34 1.473(6)
C34 C35 1.388(6)
C35 C36 1.374(6)
C35 H35 0.9300
C36 C37 1.373(6)
C36 H36 0.9300
C37 C38 1.397(5)
C37 H37 0.9300
C38 C39 1.450(5)
C39 C40 1.399(5)
C40 C41 1.400(6)
C41 C42 1.366(6)
C41 H41 0.9300
C42 C43 1.421(6)
C42 H42 0.9300
C43 C44 1.340(6)
C43 H43 0.9300
C44 H44 0.9300
C45 C46 1.408(7)
C45 C50 1.405(6)
C45 B1 1.662(7)
C46 C47 1.372(7)
C46 H46 0.9300
C47 C48 1.392(8)
C47 H47 0.9300
C48 C49 1.361(8)
C48 H48 0.9300
C49 C50 1.380(7)
C49 H49 0.9300
C50 H50 0.9300
C51 C52 1.391(6)
C51 C56 1.395(6)
C51 B1 1.654(7)
C52 C53 1.375(6)
C52 H52 0.9300
C53 C54 1.389(7)
C53 H53 0.9300
C54 C55 1.369(7)
C54 H54 0.9300
C55 C56 1.397(7)
C55 H55 0.9300
C56 H56 0.9300
C57 C62 1.420(6)
C57 C58 1.406(6)
C57 B1 1.649(7)
C58 C59 1.387(7)
C58 H58 0.9300
C59 C60 1.377(8)
C59 H59 0.9300
C60 C61 1.377(8)
C60 H60 0.9300
C61 C62 1.381(7)
C61 H61 0.9300
C62 H62 0.9300
C63 C64 1.397(6)
C63 C68 1.388(7)
C63 B1 1.647(6)
C64 C65 1.372(6)
C64 H64 0.9300
C65 C66 1.388(8)
C65 H65 0.9300
C66 C67 1.394(8)
C66 H66 0.9300
C67 C68 1.391(6)
C67 H67 0.9300
C68 H68 0.9300
C69 C70 1.408(6)
C69 C74 1.395(6)
C69 B2 1.645(6)
C70 C71 1.386(6)
C70 H70 0.9300
C71 C72 1.374(8)
C71 H71 0.9300
C72 C73 1.380(8)
C72 H72 0.9300
C73 C74 1.391(6)
C73 H73 0.9300
C74 H74 0.9300
C75 C76 1.413(6)
C75 C80 1.400(6)
C75 B2 1.649(6)
C76 C77 1.374(6)
C76 H76 0.9300
C77 C78 1.366(8)
C77 H77 0.9300
C78 C79 1.381(8)
C78 H78 0.9300
C79 C80 1.401(7)
C79 H79 0.9300
C80 H80 0.9300
C81 C82 1.392(6)
C81 C86 1.416(6)
C81 B2 1.639(6)
C82 C83 1.406(6)
C82 H82 0.9300
C83 C84 1.377(7)
C83 H83 0.9300
C84 C85 1.393(7)
C84 H84 0.9300
C85 C86 1.385(6)
C85 H85 0.9300
C86 H86 0.9300
C87 C88 1.384(6)
C87 C92 1.409(6)
C87 B2 1.642(7)
C88 C89 1.414(7)
C88 H88 0.9300
C89 C90 1.350(8)
C89 H89 0.9300
C90 C91 1.396(8)
C90 H90 0.9300
C91 C92 1.390(7)
C91 H91 0.9300
C92 H92 0.9300
C93 Cl2 1.766(9)
C93 Cl1 1.794(9)
C93 H93A 0.9700
C93 H93B 0.9700
C94 Cl4A 1.942(14)
C94 Cl4B 1.751(11)
C94 Cl3 1.741(10)
C95 Cl5B 1.553(8)
C95 Cl5A 1.701(9)
C95 Cl6 1.629(8)
Cl3 Cl4A 2.853(12)
Cl4A Cl4B 0.901(15)
Cl5A Cl5B 1.473(6)
